data_7119499
loop_
_publ_author_name
'Ahmed, Basil M.'
'Mezei, Gellert'

_publ_section_title
;
 Accessing the inaccessible: discrete multinuclear coordination complexes
 and selective anion binding attainable only by tethering ligands
 together.
;
_journal_issue 6
_journal_name_full 'Chemical communications (Cambridge, England)'
_journal_page_first 1029
_journal_page_last 1032
_journal_paper_doi 10.1039/c6cc09197k
_journal_volume 53
_journal_year 2017
_chemical_formula_sum 'C41 H43 Cu4 N15 O8'
_chemical_formula_weight 1128.06
_space_group_crystal_system orthorhombic
_space_group_IT_number 19
_space_group_name_Hall 'P 2ac 2ab'
_space_group_name_H-M_alt 'P 21 21 21'
_symmetry_space_group_name_Hall 'P 2ac 2ab'
_symmetry_space_group_name_H-M 'P 21 21 21'
_atom_sites_solution_hydrogens mixed
_audit_creation_method SHELXL-2014/6
_audit_update_record
;
2016-11-26 deposited with the CCDC.
2016-11-30 downloaded from the CCDC.
;
_cell_angle_alpha 90
_cell_angle_beta 90
_cell_angle_gamma 90
_cell_formula_units_Z 4
_cell_length_a 11.0383(2)
_cell_length_b 19.3794(5)
_cell_length_c 25.1577(6)
_cell_measurement_reflns_used 9863
_cell_measurement_temperature 296(2)
_cell_measurement_theta_max 18.93
_cell_measurement_theta_min 2.27
_cell_volume 5381.6(2)
_computing_cell_refinement 'Bruker SAINT'
_computing_data_collection 'Bruker APEX2'
_computing_data_reduction 'Bruker SAINT'
_computing_molecular_graphics 'Bruker SHELXTL'
_computing_publication_material 'Bruker SHELXTL'
_computing_structure_refinement 'SHELXL-2014 (Sheldrick 2014)'
_computing_structure_solution 'SHELXS-97 (Sheldrick 2008)'
_diffrn_ambient_temperature 296(2)
_diffrn_measured_fraction_theta_full 0.453
_diffrn_measured_fraction_theta_max 1.000
_diffrn_measurement_device_type 'Bruker APEX-II CCD'
_diffrn_measurement_method '\f and \w scans'
_diffrn_radiation_type MoK\a
_diffrn_radiation_wavelength 0.71073
_diffrn_reflns_av_R_equivalents 0.0585
_diffrn_reflns_av_unetI/netI 0.0270
_diffrn_reflns_Laue_measured_fraction_full 0.453
_diffrn_reflns_Laue_measured_fraction_max 1.000
_diffrn_reflns_limit_h_max 10
_diffrn_reflns_limit_h_min -10
_diffrn_reflns_limit_k_max 17
_diffrn_reflns_limit_k_min -17
_diffrn_reflns_limit_l_max 22
_diffrn_reflns_limit_l_min -22
_diffrn_reflns_number 53884
_diffrn_reflns_point_group_measured_fraction_full 0.440
_diffrn_reflns_point_group_measured_fraction_max 1.000
_diffrn_reflns_theta_full 25.242
_diffrn_reflns_theta_max 18.938
_diffrn_reflns_theta_min 1.326
_exptl_absorpt_coefficient_mu 1.618
_exptl_absorpt_correction_T_max 0.7443
_exptl_absorpt_correction_T_min 0.5482
_exptl_absorpt_correction_type multi-scan
_exptl_absorpt_process_details SADABS
_exptl_crystal_colour blue
_exptl_crystal_density_diffrn 1.392
_exptl_crystal_description prism
_exptl_crystal_F_000 2296
_exptl_crystal_recrystallization_method 'Re-crystallisation from solvent: pyridine, diisopropyl ether'
_exptl_crystal_size_max 0.50
_exptl_crystal_size_mid 0.20
_exptl_crystal_size_min 0.15
_refine_diff_density_max 1.043
_refine_diff_density_min -0.358
_refine_diff_density_rms 0.143
_refine_ls_abs_structure_details
;
 Flack x determined using 1643 quotients [(I+)-(I-)]/[(I+)+(I-)]
 (Parsons, Flack and Wagner, Acta Cryst. B69 (2013) 249-259).
;
_refine_ls_abs_structure_Flack 0.023(7)
_refine_ls_extinction_method none
_refine_ls_goodness_of_fit_ref 1.150
_refine_ls_hydrogen_treatment mixed
_refine_ls_matrix_type full
_refine_ls_number_parameters 619
_refine_ls_number_reflns 4281
_refine_ls_number_restraints 21
_refine_ls_restrained_S_all 1.156
_refine_ls_R_factor_all 0.0578
_refine_ls_R_factor_gt 0.0530
_refine_ls_shift/su_max 0.000
_refine_ls_shift/su_mean 0.000
_refine_ls_structure_factor_coef Fsqd
_refine_ls_weighting_details 'w=1/[\s^2^(Fo^2^)+(0.1112P)^2^+13.4335P] where P=(Fo^2^+2Fc^2^)/3'
_refine_ls_weighting_scheme calc
_refine_ls_wR_factor_gt 0.1585
_refine_ls_wR_factor_ref 0.1641
_reflns_Friedel_coverage 0.749
_reflns_Friedel_fraction_full 0.424
_reflns_Friedel_fraction_max 1.000
_reflns_number_gt 3994
_reflns_number_total 4281
_reflns_threshold_expression 'I > 2\s(I)'
_cod_data_source_file c6cc09197k2.cif
_cod_data_source_block 1
_cod_database_code 7119499
_shelx_space_group_comment
;
The symmetry employed for this shelxl refinement is uniquely defined
by the following loop, which should always be used as a source of
symmetry information in preference to the above space-group names.
They are only intended as comments.
;
_exptl_absorpt_special_details 'Bruker, 2014'
_shelxl_version_number 2014/6

loop_
_space_group_symop_operation_xyz
'x, y, z'
'-x+1/2, -y, z+1/2'
'-x, y+1/2, -z+1/2'
'x+1/2, -y+1/2, -z'

loop_
_atom_site_label
_atom_site_type_symbol
_atom_site_fract_x
_atom_site_fract_y
_atom_site_fract_z
_atom_site_U_iso_or_equiv
_atom_site_adp_type
_atom_site_occupancy
_atom_site_site_symmetry_order
_atom_site_calc_flag
_atom_site_refinement_flags_posn
_atom_site_refinement_flags_adp
Cu1 Cu 0.62450(19) 0.66624(11) 0.62192(8) 0.0457(7) Uani 1 1 d D .
Cu2 Cu 0.5218(2) 0.52709(12) 0.68467(10) 0.0494(8) Uani 1 1 d D .
Cu3 Cu 0.33735(18) 0.63023(11) 0.64735(9) 0.0448(7) Uani 1 1 d D .
Cu4 Cu 0.3072(2) 0.56776(13) 0.76940(9) 0.0572(8) Uani 1 1 d . .
O1 O 0.5028(10) 0.5944(6) 0.6264(4) 0.043(3) Uani 1 1 d D .
H1O H 0.493(3) 0.5717(16) 0.5945(9) 0.052 Uiso 1 1 d D U
O2 O 0.3448(10) 0.5497(6) 0.6939(5) 0.045(3) Uani 1 1 d D .
H2O H 0.306(15) 0.521(7) 0.677(6) 0.055 Uiso 1 1 d D U
O3 O 0.6577(17) 0.5575(10) 0.4625(8) 0.114(7) Uani 1 1 d . .
O4 O 0.6910(14) 0.6026(9) 0.5384(6) 0.077(5) Uani 1 1 d . .
O5 O 0.5196(16) 0.5583(9) 0.5212(5) 0.076(4) Uani 1 1 d . .
O6 O 0.215(2) 0.4325(11) 0.6816(8) 0.124(8) Uani 1 1 d . .
O7 O 0.1366(14) 0.4737(10) 0.7529(8) 0.094(5) Uani 1 1 d . .
O8 O 0.114(2) 0.3658(10) 0.7374(8) 0.122(7) Uani 1 1 d . .
N1 N 0.7286(13) 0.6145(8) 0.6695(6) 0.046(4) Uani 1 1 d . .
N2 N 0.6988(13) 0.5505(9) 0.6893(6) 0.055(4) Uani 1 1 d . .
N3 N 0.5116(16) 0.4771(9) 0.7508(7) 0.060(5) Uani 1 1 d . .
N4 N 0.4228(15) 0.4932(9) 0.7872(7) 0.059(5) Uani 1 1 d . .
N5 N 0.2082(13) 0.6474(8) 0.7460(7) 0.049(4) Uani 1 1 d . .
N6 N 0.2187(13) 0.6760(9) 0.6967(6) 0.048(4) Uani 1 1 d . .
N7 N 0.3772(15) 0.7109(8) 0.6073(6) 0.048(4) Uani 1 1 d . .
N8 N 0.4969(13) 0.7260(7) 0.5947(6) 0.044(4) Uani 1 1 d . .
N9 N 0.7476(13) 0.7428(8) 0.6105(7) 0.049(4) Uani 1 1 d . .
N10 N 0.5335(18) 0.4399(10) 0.6246(8) 0.077(5) Uani 1 1 d D .
N11 N 0.241(2) 0.5720(11) 0.8453(8) 0.080(6) Uani 1 1 d D .
N12 N 0.2002(15) 0.5780(8) 0.5908(8) 0.053(4) Uani 1 1 d . .
N13 N 0.6251(19) 0.5736(10) 0.5072(8) 0.062(5) Uani 1 1 d . .
N14 N 0.1511(19) 0.4229(11) 0.7258(11) 0.080(6) Uani 1 1 d . .
N15 N 0.488(2) 0.6497(11) 0.7794(9) 0.098(7) Uani 1 1 d . .
C1 C 0.8384(19) 0.6257(11) 0.6873(8) 0.059(5) Uani 1 1 d . .
H1 H 0.8822 0.6656 0.6799 0.071 Uiso 1 1 calc R U
C2 C 0.882(2) 0.5738(15) 0.7173(9) 0.077(7) Uani 1 1 d . .
H2 H 0.9569 0.5713 0.7336 0.093 Uiso 1 1 calc R U
C3 C 0.7908(19) 0.5251(13) 0.7186(8) 0.068(7) Uani 1 1 d . .
C4 C 0.800(2) 0.4575(13) 0.7470(11) 0.096(9) Uani 1 1 d . .
H4A H 0.8115 0.4670 0.7845 0.116 Uiso 1 1 calc R U
H4B H 0.8732 0.4346 0.7345 0.116 Uiso 1 1 calc R U
C5 C 0.694(2) 0.4065(10) 0.7413(10) 0.075(7) Uani 1 1 d . .
H5A H 0.6724 0.4024 0.7041 0.089 Uiso 1 1 calc R U
H5B H 0.7193 0.3614 0.7538 0.089 Uiso 1 1 calc R U
C6 C 0.5884(18) 0.4292(11) 0.7716(9) 0.059(6) Uani 1 1 d . .
C7 C 0.545(2) 0.4114(13) 0.8203(11) 0.088(8) Uani 1 1 d . .
H7 H 0.5771 0.3786 0.8434 0.105 Uiso 1 1 calc R U
C8 C 0.444(2) 0.4520(13) 0.8283(9) 0.076(7) Uani 1 1 d . .
H8 H 0.3972 0.4508 0.8589 0.091 Uiso 1 1 calc R U
C9 C 0.129(2) 0.6852(13) 0.7739(10) 0.075(7) Uani 1 1 d . .
H9 H 0.1030 0.6760 0.8082 0.090 Uiso 1 1 calc R U
C10 C 0.0933(19) 0.7415(10) 0.7421(11) 0.068(7) Uani 1 1 d . .
H10 H 0.0413 0.7772 0.7517 0.082 Uiso 1 1 calc R U
C11 C 0.1502(17) 0.7330(11) 0.6943(9) 0.051(5) Uani 1 1 d . .
C12 C 0.134(2) 0.7820(12) 0.6487(9) 0.081(7) Uani 1 1 d . .
H12A H 0.0486 0.7941 0.6472 0.097 Uiso 1 1 calc R U
H12B H 0.1780 0.8238 0.6572 0.097 Uiso 1 1 calc R U
C13 C 0.1708(18) 0.7601(12) 0.5951(8) 0.063(6) Uani 1 1 d . .
H13A H 0.1333 0.7904 0.5692 0.075 Uiso 1 1 calc R U
H13B H 0.1408 0.7138 0.5887 0.075 Uiso 1 1 calc R U
C14 C 0.305(2) 0.7608(12) 0.5867(8) 0.062(6) Uani 1 1 d . .
C15 C 0.379(2) 0.8102(9) 0.5615(7) 0.053(5) Uani 1 1 d . .
H15 H 0.3553 0.8502 0.5440 0.063 Uiso 1 1 calc R U
C16 C 0.4918(19) 0.7868(11) 0.5682(7) 0.052(5) Uani 1 1 d . .
H16 H 0.5601 0.8100 0.5559 0.062 Uiso 1 1 calc R U
C17 C 0.7567(19) 0.7958(11) 0.6457(9) 0.063(6) Uani 1 1 d . .
H17 H 0.7186 0.7935 0.6786 0.076 Uiso 1 1 calc R U
C18 C 0.8247(19) 0.8540(9) 0.6313(9) 0.060(6) Uani 1 1 d . .
H18 H 0.8308 0.8909 0.6548 0.072 Uiso 1 1 calc R U
C19 C 0.8818(17) 0.8573(11) 0.5837(9) 0.057(5) Uani 1 1 d . .
H19 H 0.9265 0.8962 0.5744 0.068 Uiso 1 1 calc R U
C20 C 0.8726(17) 0.8021(13) 0.5489(8) 0.058(6) Uani 1 1 d . .
H20 H 0.9104 0.8034 0.5158 0.070 Uiso 1 1 calc R U
C21 C 0.8079(18) 0.7468(11) 0.5640(8) 0.053(5) Uani 1 1 d . .
H21 H 0.8044 0.7092 0.5411 0.064 Uiso 1 1 calc R U
C22 C 0.453(3) 0.3879(13) 0.6232(11) 0.109(9) Uani 1 1 d D .
H22 H 0.3873 0.3915 0.6463 0.131 Uiso 1 1 calc R U
C23 C 0.456(4) 0.3306(16) 0.5920(16) 0.26(4) Uani 1 1 d D .
H23 H 0.3991 0.2954 0.5942 0.311 Uiso 1 1 calc R U
C24 C 0.552(5) 0.330(3) 0.556(2) 0.30(5) Uani 1 1 d D .
H24 H 0.5554 0.2937 0.5320 0.355 Uiso 1 1 calc R U
C25 C 0.644(4) 0.379(2) 0.5550(14) 0.21(3) Uani 1 1 d D .
H25 H 0.7106 0.3754 0.5327 0.252 Uiso 1 1 calc R U
C26 C 0.627(2) 0.4348(15) 0.5898(11) 0.117(10) Uani 1 1 d D .
H26 H 0.6834 0.4704 0.5890 0.140 Uiso 1 1 calc R U
C27 C 0.307(3) 0.6030(17) 0.8823(13) 0.127(12) Uani 1 1 d D .
H27 H 0.3818 0.6212 0.8721 0.152 Uiso 1 1 calc R U
C28 C 0.273(4) 0.610(3) 0.9348(16) 0.178(18) Uani 1 1 d D .
H28 H 0.3168 0.6332 0.9608 0.214 Uiso 1 1 calc R U
C29 C 0.163(4) 0.577(2) 0.9430(14) 0.17(2) Uani 1 1 d D .
H29 H 0.1357 0.5765 0.9780 0.203 Uiso 1 1 calc R U
C30 C 0.088(4) 0.5454(18) 0.9069(16) 0.136(14) Uani 1 1 d D .
H30 H 0.0127 0.5274 0.9155 0.163 Uiso 1 1 calc R U
C31 C 0.136(3) 0.5429(13) 0.8582(11) 0.097(9) Uani 1 1 d D .
H31 H 0.0930 0.5197 0.8318 0.116 Uiso 1 1 calc R U
C32 C 0.216(2) 0.5745(11) 0.5406(12) 0.070(6) Uani 1 1 d . .
H32 H 0.2926 0.5829 0.5266 0.084 Uiso 1 1 calc R U
C33 C 0.117(3) 0.5579(13) 0.5050(9) 0.093(9) Uani 1 1 d . .
H33 H 0.1283 0.5535 0.4685 0.111 Uiso 1 1 calc R U
C34 C 0.005(2) 0.5489(13) 0.5289(18) 0.101(11) Uani 1 1 d . .
H34 H -0.0635 0.5392 0.5084 0.121 Uiso 1 1 calc R U
C35 C -0.004(3) 0.5544(16) 0.5814(14) 0.099(10) Uani 1 1 d . .
H35 H -0.0779 0.5489 0.5986 0.119 Uiso 1 1 calc R U
C36 C 0.093(2) 0.5676(13) 0.6078(9) 0.073(7) Uani 1 1 d . .
H36 H 0.0830 0.5698 0.6445 0.088 Uiso 1 1 calc R U
C37 C 0.486(3) 0.7172(17) 0.7654(11) 0.100(9) Uani 1 1 d . .
H37 H 0.4143 0.7335 0.7503 0.120 Uiso 1 1 calc R U
C38 C 0.574(4) 0.7617(15) 0.7709(14) 0.113(10) Uani 1 1 d . .
H38 H 0.5637 0.8072 0.7601 0.135 Uiso 1 1 calc R U
C39 C 0.682(4) 0.741(3) 0.7926(13) 0.128(13) Uani 1 1 d . .
H39 H 0.7466 0.7718 0.7975 0.153 Uiso 1 1 calc R U
C40 C 0.689(3) 0.674(2) 0.8062(11) 0.103(9) Uani 1 1 d . .
H40 H 0.7615 0.6571 0.8197 0.123 Uiso 1 1 calc R U
C41 C 0.592(3) 0.6315(13) 0.8007(11) 0.092(8) Uani 1 1 d . .
H41 H 0.6001 0.5863 0.8127 0.110 Uiso 1 1 calc R U

loop_
_atom_site_aniso_label
_atom_site_aniso_U_11
_atom_site_aniso_U_22
_atom_site_aniso_U_33
_atom_site_aniso_U_23
_atom_site_aniso_U_13
_atom_site_aniso_U_12
Cu1 0.0283(13) 0.0577(15) 0.0511(14) 0.0093(11) 0.0001(10) -0.0027(12)
Cu2 0.0294(14) 0.0562(15) 0.0625(16) 0.0196(13) 0.0024(12) 0.0048(11)
Cu3 0.0268(13) 0.0543(14) 0.0534(14) 0.0091(11) -0.0002(10) 0.0035(11)
Cu4 0.0469(15) 0.0688(16) 0.0559(15) 0.0135(13) 0.0075(12) 0.0066(13)
O1 0.025(7) 0.054(7) 0.051(7) 0.006(6) 0.004(6) 0.004(6)
O2 0.023(7) 0.055(8) 0.058(8) 0.005(6) 0.000(6) -0.001(6)
O3 0.098(15) 0.144(17) 0.101(13) -0.034(12) 0.032(13) -0.030(12)
O4 0.045(9) 0.122(13) 0.065(10) -0.015(9) 0.001(9) -0.020(9)
O5 0.059(11) 0.113(13) 0.057(9) -0.008(8) -0.007(8) -0.003(10)
O6 0.130(18) 0.138(18) 0.105(14) -0.023(13) 0.027(14) -0.063(15)
O7 0.065(11) 0.067(12) 0.151(16) 0.003(12) 0.014(10) -0.008(10)
O8 0.152(18) 0.059(12) 0.156(17) 0.008(11) -0.002(15) -0.028(12)
N1 0.017(10) 0.052(11) 0.069(10) 0.019(9) 0.000(8) -0.001(8)
N2 0.017(9) 0.078(13) 0.070(10) 0.027(10) -0.009(9) 0.008(9)
N3 0.038(10) 0.069(12) 0.073(12) 0.039(10) 0.009(10) -0.005(10)
N4 0.042(11) 0.091(13) 0.044(10) 0.031(10) 0.005(9) 0.005(9)
N5 0.028(9) 0.058(11) 0.062(12) 0.009(10) -0.005(8) 0.002(9)
N6 0.028(9) 0.064(11) 0.051(11) 0.002(9) 0.003(7) 0.006(9)
N7 0.039(11) 0.052(10) 0.054(10) 0.009(8) 0.006(8) 0.000(9)
N8 0.036(11) 0.033(10) 0.062(10) 0.014(8) -0.005(8) -0.009(8)
N9 0.032(9) 0.058(11) 0.059(11) 0.015(10) 0.000(9) -0.007(8)
N10 0.064(13) 0.071(13) 0.096(14) 0.020(11) 0.006(12) 0.022(12)
N11 0.090(16) 0.086(14) 0.064(13) 0.008(12) 0.003(14) 0.020(12)
N12 0.023(12) 0.071(12) 0.064(14) 0.001(9) -0.005(9) -0.003(8)
N13 0.034(13) 0.093(14) 0.059(14) 0.013(11) 0.006(12) -0.005(11)
N14 0.072(15) 0.026(13) 0.14(2) -0.006(14) -0.034(15) 0.001(12)
N15 0.10(2) 0.067(18) 0.127(18) -0.004(13) -0.033(16) -0.004(13)
C1 0.034(15) 0.073(15) 0.070(13) 0.008(13) 0.001(11) -0.012(12)
C2 0.023(14) 0.14(2) 0.072(15) 0.025(16) -0.006(11) 0.025(17)
C3 0.016(13) 0.12(2) 0.070(14) 0.016(15) 0.010(11) 0.000(15)
C4 0.051(15) 0.097(19) 0.14(2) 0.078(18) 0.005(15) 0.017(15)
C5 0.060(16) 0.058(14) 0.106(18) 0.037(13) 0.009(15) 0.026(13)
C6 0.047(14) 0.064(14) 0.066(15) 0.031(13) 0.002(13) 0.006(13)
C7 0.059(16) 0.091(19) 0.11(2) 0.065(17) -0.012(16) 0.014(16)
C8 0.09(2) 0.085(17) 0.056(15) 0.027(14) 0.001(12) 0.000(15)
C9 0.053(14) 0.083(19) 0.089(17) -0.025(17) 0.024(14) 0.009(14)
C10 0.048(13) 0.026(13) 0.13(2) -0.011(14) 0.008(15) 0.026(10)
C11 0.022(11) 0.051(14) 0.081(16) -0.008(13) 0.010(11) -0.002(11)
C12 0.070(16) 0.082(16) 0.090(18) 0.031(15) 0.018(14) 0.030(14)
C13 0.039(14) 0.085(16) 0.064(15) 0.021(12) -0.009(11) -0.004(12)
C14 0.064(16) 0.062(15) 0.059(13) 0.014(12) -0.023(13) 0.013(15)
C15 0.074(17) 0.031(12) 0.054(12) 0.000(10) -0.014(12) 0.009(13)
C16 0.040(15) 0.061(16) 0.053(13) 0.000(12) -0.010(10) -0.010(12)
C17 0.063(14) 0.060(15) 0.066(14) -0.020(14) 0.006(12) -0.001(13)
C18 0.054(13) 0.037(13) 0.088(18) -0.022(11) -0.006(13) -0.006(11)
C19 0.045(12) 0.066(16) 0.059(14) 0.013(13) 0.014(12) -0.003(11)
C20 0.035(12) 0.087(17) 0.053(13) -0.002(15) -0.008(10) -0.016(13)
C21 0.043(12) 0.062(15) 0.055(15) 0.010(11) 0.004(11) -0.003(12)
C22 0.13(3) 0.08(2) 0.11(2) -0.002(19) 0.002(19) -0.01(2)
C23 0.47(12) 0.12(4) 0.18(5) -0.09(3) -0.07(6) 0.05(5)
C24 0.35(11) 0.24(7) 0.30(9) -0.17(7) -0.16(8) 0.07(7)
C25 0.19(5) 0.33(7) 0.11(3) -0.10(4) 0.04(3) 0.10(5)
C26 0.08(2) 0.13(3) 0.14(3) 0.02(2) 0.01(2) 0.020(19)
C27 0.14(3) 0.17(3) 0.068(19) 0.03(2) 0.01(2) 0.02(3)
C28 0.19(5) 0.21(5) 0.14(5) -0.03(3) 0.01(3) 0.02(4)
C29 0.27(7) 0.13(4) 0.10(3) 0.04(3) 0.09(4) 0.10(4)
C30 0.13(3) 0.10(3) 0.18(4) 0.00(3) 0.06(3) 0.01(2)
C31 0.09(2) 0.10(2) 0.10(2) 0.016(15) 0.068(18) 0.020(18)
C32 0.057(17) 0.067(15) 0.08(2) 0.004(14) 0.002(16) 0.006(12)
C33 0.13(3) 0.086(18) 0.057(14) -0.011(13) -0.04(2) 0.021(19)
C34 0.024(16) 0.080(19) 0.20(4) 0.00(2) -0.029(19) -0.015(13)
C35 0.07(3) 0.13(3) 0.10(2) -0.020(19) 0.01(2) -0.014(18)
C36 0.030(16) 0.12(2) 0.066(15) -0.010(14) -0.012(15) -0.022(13)
C37 0.11(3) 0.09(2) 0.10(2) -0.016(17) -0.027(19) 0.00(2)
C38 0.13(3) 0.070(19) 0.14(3) -0.025(19) -0.01(2) -0.04(2)
C39 0.10(3) 0.17(4) 0.11(3) -0.04(3) 0.00(2) -0.06(3)
C40 0.07(2) 0.13(3) 0.11(2) -0.02(2) -0.024(16) 0.00(2)
C41 0.068(18) 0.066(16) 0.14(2) -0.025(16) -0.048(17) -0.003(17)

loop_
_atom_type_symbol
_atom_type_description
_atom_type_scat_dispersion_real
_atom_type_scat_dispersion_imag
_atom_type_scat_source
C C 0.0033 0.0016 'International Tables Vol C Tables 4.2.6.8 and 6.1.1.4'
H H 0.0000 0.0000 'International Tables Vol C Tables 4.2.6.8 and 6.1.1.4'
N N 0.0061 0.0033 'International Tables Vol C Tables 4.2.6.8 and 6.1.1.4'
O O 0.0106 0.0060 'International Tables Vol C Tables 4.2.6.8 and 6.1.1.4'
Cu Cu 0.3201 1.2651 'International Tables Vol C Tables 4.2.6.8 and 6.1.1.4'

loop_
_geom_angle_atom_site_label_1
_geom_angle_atom_site_label_2
_geom_angle_atom_site_label_3
_geom_angle
O1 Cu1 N1 90.2(6)
O1 Cu1 N8 86.9(5)
N1 Cu1 N8 162.4(6)
O1 Cu1 N9 175.0(6)
N1 Cu1 N9 93.9(6)
N8 Cu1 N9 90.0(6)
N3 Cu2 O1 165.2(7)
N3 Cu2 N2 96.9(7)
O1 Cu2 N2 89.8(6)
N3 Cu2 O2 87.3(6)
O1 Cu2 O2 80.8(5)
N2 Cu2 O2 152.4(6)
N3 Cu2 N10 101.8(7)
O1 Cu2 N10 90.2(6)
N2 Cu2 N10 98.7(7)
O2 Cu2 N10 107.1(6)
N3 Cu2 Cu3 124.4(6)
O1 Cu2 Cu3 41.9(3)
N2 Cu2 Cu3 121.8(5)
O2 Cu2 Cu3 40.0(3)
N10 Cu2 Cu3 109.0(4)
N7 Cu3 O2 163.7(6)
N7 Cu3 N6 96.6(7)
O2 Cu3 N6 90.5(6)
N7 Cu3 O1 86.3(6)
O2 Cu3 O1 81.0(5)
N6 Cu3 O1 154.1(5)
N7 Cu3 N12 100.7(7)
O2 Cu3 N12 92.7(6)
N6 Cu3 N12 98.4(6)
O1 Cu3 N12 106.3(6)
N7 Cu3 Cu2 123.6(5)
O2 Cu3 Cu2 41.6(3)
N6 Cu3 Cu2 122.8(5)
O1 Cu3 Cu2 40.7(3)
N12 Cu3 Cu2 110.2(4)
N4 Cu4 O2 87.3(6)
N4 Cu4 N5 172.7(7)
O2 Cu4 N5 88.2(6)
N4 Cu4 N11 92.8(8)
O2 Cu4 N11 168.3(8)
N5 Cu4 N11 92.8(7)
Cu1 O1 Cu2 116.4(6)
Cu1 O1 Cu3 113.2(5)
Cu2 O1 Cu3 97.4(5)
Cu1 O1 H1O 112(2)
Cu2 O1 H1O 110(2)
Cu3 O1 H1O 107(2)
Cu3 O2 Cu4 115.2(6)
Cu3 O2 Cu2 98.4(5)
Cu4 O2 Cu2 110.7(5)
Cu3 O2 H2O 101(10)
Cu4 O2 H2O 121(10)
Cu2 O2 H2O 107(10)
C1 N1 N2 104.2(15)
C1 N1 Cu1 132.3(15)
N2 N1 Cu1 123.3(12)
C3 N2 N1 110.4(15)
C3 N2 Cu2 133.0(15)
N1 N2 Cu2 114.5(11)
C6 N3 N4 110.0(15)
C6 N3 Cu2 129.6(15)
N4 N3 Cu2 120.1(13)
C8 N4 N3 104.7(16)
C8 N4 Cu4 136.9(16)
N3 N4 Cu4 118.3(12)
C9 N5 N6 108.1(16)
C9 N5 Cu4 129.1(16)
N6 N5 Cu4 122.7(13)
C11 N6 N5 109.1(15)
C11 N6 Cu3 134.7(14)
N5 N6 Cu3 116.0(13)
C14 N7 N8 108.9(15)
C14 N7 Cu3 130.4(15)
N8 N7 Cu3 120.8(12)
C16 N8 N7 104.8(14)
C16 N8 Cu1 136.1(14)
N7 N8 Cu1 118.8(11)
C21 N9 C17 119.1(17)
C21 N9 Cu1 119.6(15)
C17 N9 Cu1 120.5(14)
C22 N10 C26 116(2)
C22 N10 Cu2 122.5(17)
C26 N10 Cu2 121.8(19)
C31 N11 C27 120(2)
C31 N11 Cu4 122(2)
C27 N11 Cu4 118(2)
C36 N12 C32 116.7(18)
C36 N12 Cu3 118.2(16)
C32 N12 Cu3 122.9(15)
O4 N13 O3 122.7(19)
O4 N13 O5 119.1(19)
O3 N13 O5 118(2)
O7 N14 O8 124(3)
O7 N14 O6 115(2)
O8 N14 O6 121(2)
C41 N15 C37 113(2)
N1 C1 C2 113.3(19)
N1 C1 H1 123.4
C2 C1 H1 123.4
C1 C2 C3 105.6(18)
C1 C2 H2 127.2
C3 C2 H2 127.2
N2 C3 C2 106.5(19)
N2 C3 C4 129(2)
C2 C3 C4 124(2)
C3 C4 C5 117.7(19)
C3 C4 H4A 107.9
C5 C4 H4A 107.9
C3 C4 H4B 107.9
C5 C4 H4B 107.9
H4A C4 H4B 107.2
C6 C5 C4 112(2)
C6 C5 H5A 109.3
C4 C5 H5A 109.3
C6 C5 H5B 109.3
C4 C5 H5B 109.3
H5A C5 H5B 108.0
C7 C6 N3 107.5(18)
C7 C6 C5 132(2)
N3 C6 C5 120.1(19)
C6 C7 C8 105.7(19)
C6 C7 H7 127.2
C8 C7 H7 127.2
N4 C8 C7 112(2)
N4 C8 H8 124.0
C7 C8 H8 124.0
N5 C9 C10 108(2)
N5 C9 H9 125.9
C10 C9 H9 125.9
C11 C10 C9 105.9(17)
C11 C10 H10 127.0
C9 C10 H10 127.0
N6 C11 C10 108.7(18)
N6 C11 C12 129(2)
C10 C11 C12 123(2)
C13 C12 C11 119.0(19)
C13 C12 H12A 107.6
C11 C12 H12A 107.6
C13 C12 H12B 107.6
C11 C12 H12B 107.6
H12A C12 H12B 107.0
C12 C13 C14 113.6(18)
C12 C13 H13A 108.8
C14 C13 H13A 108.8
C12 C13 H13B 108.8
C14 C13 H13B 108.8
H13A C13 H13B 107.7
N7 C14 C15 108.1(17)
N7 C14 C13 122(2)
C15 C14 C13 130(2)
C16 C15 C14 104.8(17)
C16 C15 H15 127.6
C14 C15 H15 127.6
C15 C16 N8 113.4(18)
C15 C16 H16 123.3
N8 C16 H16 123.3
N9 C17 C18 118.6(18)
N9 C17 H17 120.7
C18 C17 H17 120.7
C19 C18 C17 121.0(18)
C19 C18 H18 119.5
C17 C18 H18 119.5
C18 C19 C20 119.2(18)
C18 C19 H19 120.4
C20 C19 H19 120.4
C21 C20 C19 118.5(19)
C21 C20 H20 120.8
C19 C20 H20 120.8
N9 C21 C20 123.6(19)
N9 C21 H21 118.2
C20 C21 H21 118.2
N10 C22 C23 127(3)
N10 C22 H22 116.3
C23 C22 H22 116.3
C22 C23 C24 114(4)
C22 C23 H23 123.1
C24 C23 H23 123.1
C23 C24 C25 124(5)
C23 C24 H24 117.9
C25 C24 H24 117.9
C24 C25 C26 115(4)
C24 C25 H25 122.7
C26 C25 H25 122.7
N10 C26 C25 124(3)
N10 C26 H26 118.0
C25 C26 H26 118.0
N11 C27 C28 124(3)
N11 C27 H27 117.9
C28 C27 H27 117.9
C29 C28 C27 110(4)
C29 C28 H28 125.1
C27 C28 H28 125.1
C30 C29 C28 129(4)
C30 C29 H29 115.4
C28 C29 H29 115.4
C31 C30 C29 113(3)
C31 C30 H30 123.5
C29 C30 H30 123.5
C30 C31 N11 123(3)
C30 C31 H31 118.3
N11 C31 H31 118.3
N12 C32 C33 121(2)
N12 C32 H32 119.3
C33 C32 H32 119.3
C34 C33 C32 116(2)
C34 C33 H33 122.1
C32 C33 H33 122.1
C35 C34 C33 119(3)
C35 C34 H34 120.6
C33 C34 H34 120.6
C36 C35 C34 118(3)
C36 C35 H35 120.9
C34 C35 H35 120.9
C35 C36 N12 129(2)
C35 C36 H36 115.4
N12 C36 H36 115.4
C38 C37 N15 126(3)
C38 C37 H37 116.8
N15 C37 H37 116.8
C37 C38 C39 120(3)
C37 C38 H38 119.9
C39 C38 H38 119.9
C40 C39 C38 115(3)
C40 C39 H39 122.3
C38 C39 H39 122.3
C39 C40 C41 121(3)
C39 C40 H40 119.4
C41 C40 H40 119.4
N15 C41 C40 124(3)
N15 C41 H41 117.9
C40 C41 H41 117.9

loop_
_geom_bond_atom_site_label_1
_geom_bond_atom_site_label_2
_geom_bond_distance
Cu1 O1 1.938(11)
Cu1 N1 1.938(15)
Cu1 N8 1.947(15)
Cu1 N9 2.033(15)
Cu2 N3 1.929(16)
Cu2 O1 1.973(11)
Cu2 N2 2.010(15)
Cu2 O2 2.015(11)
Cu2 N10 2.27(2)
Cu2 Cu3 3.003(3)
Cu3 N7 1.911(15)
Cu3 O2 1.953(12)
Cu3 N6 2.010(15)
Cu3 O1 2.024(11)
Cu3 N12 2.310(17)
Cu4 N4 1.979(17)
Cu4 O2 1.975(12)
Cu4 N5 1.982(15)
Cu4 N11 2.05(2)
O1 H1O 0.92(2)
O2 H2O 0.82(3)
O3 N13 1.22(2)
O4 N13 1.21(2)
O5 N13 1.25(2)
O6 N14 1.33(3)
O7 N14 1.21(2)
O8 N14 1.22(2)
N1 C1 1.31(2)
N1 N2 1.38(2)
N2 C3 1.35(2)
N3 C6 1.36(2)
N3 N4 1.38(2)
N4 C8 1.33(3)
N5 C9 1.34(2)
N5 N6 1.36(2)
N6 C11 1.34(2)
N7 C14 1.36(2)
N7 N8 1.39(2)
N8 C16 1.36(2)
N9 C21 1.35(2)
N9 C17 1.36(2)
N10 C22 1.35(2)
N10 C26 1.36(2)
N11 C31 1.33(2)
N11 C27 1.33(2)
N12 C36 1.28(3)
N12 C32 1.28(3)
N15 C41 1.31(3)
N15 C37 1.35(3)
C1 C2 1.34(3)
C1 H1 0.9300
C2 C3 1.38(3)
C2 H2 0.9300
C3 C4 1.50(3)
C4 C5 1.54(3)
C4 H4A 0.9700
C4 H4B 0.9700
C5 C6 1.46(3)
C5 H5A 0.9700
C5 H5B 0.9700
C6 C7 1.36(3)
C7 C8 1.38(3)
C7 H7 0.9300
C8 H8 0.9300
C9 C10 1.41(3)
C9 H9 0.9300
C10 C11 1.37(3)
C10 H10 0.9300
C11 C12 1.50(3)
C12 C13 1.47(3)
C12 H12A 0.9700
C12 H12B 0.9700
C13 C14 1.49(3)
C13 H13A 0.9700
C13 H13B 0.9700
C14 C15 1.41(3)
C15 C16 1.33(3)
C15 H15 0.9300
C16 H16 0.9300
C17 C18 1.40(3)
C17 H17 0.9300
C18 C19 1.36(3)
C18 H18 0.9300
C19 C20 1.39(3)
C19 H19 0.9300
C20 C21 1.34(3)
C20 H20 0.9300
C21 H21 0.9300
C22 C23 1.36(3)
C22 H22 0.9300
C23 C24 1.39(3)
C23 H23 0.9300
C24 C25 1.39(3)
C24 H24 0.9300
C25 C26 1.40(3)
C25 H25 0.9300
C26 H26 0.9300
C27 C28 1.38(3)
C27 H27 0.9300
C28 C29 1.39(3)
C28 H28 0.9300
C29 C30 1.37(3)
C29 H29 0.9300
C30 C31 1.33(2)
C30 H30 0.9300
C31 H31 0.9300
C32 C33 1.45(3)
C32 H32 0.9300
C33 C34 1.39(4)
C33 H33 0.9300
C34 C35 1.33(4)
C34 H34 0.9300
C35 C36 1.28(3)
C35 H35 0.9300
C36 H36 0.9300
C37 C38 1.31(4)
C37 H37 0.9300
C38 C39 1.37(5)
C38 H38 0.9300
C39 C40 1.34(4)
C39 H39 0.9300
C40 C41 1.36(4)
C40 H40 0.9300
C41 H41 0.9300
